data_7159953
loop_
_publ_author_name
'Kanikarapu, Suresh'
'Prasad, Rangu'
'Sethi, Manoj'
'Sahoo, Akhila K.'

_publ_section_title
;
 Gold(I)-catalysed cyclisation of
 (<i>E</i>)-ketene-<i>N</i>,<i>O</i>-acetals: a synthetic route toward
 spiro-oxazole-&#x3b3;-lactones.
;
_journal_issue 23
_journal_name_full 'Organic &amp; biomolecular chemistry'
_journal_page_first 4672
_journal_page_last 4679
_journal_paper_doi 10.1039/d4ob00551a
_journal_volume 22
_journal_year 2024
_chemical_formula_moiety '0.13(C28 H23 I2 N O5 S)'
_chemical_formula_sum 'C H I N O S'
_chemical_formula_weight 201.99
_space_group_crystal_system monoclinic
_space_group_IT_number 14
_space_group_name_Hall '-P 2yn'
_space_group_name_H-M_alt 'P 1 21/n 1'
_atom_sites_solution_hydrogens geom
_atom_sites_solution_primary dual
_audit_creation_date 2020-01-21
_audit_creation_method
;
Olex2 1.2-ac4
(compiled 2018.05.17 svn.r3504 for Rigaku Oxford Diffraction, GUI svn.r5492)
;
_audit_update_record
;
2021-11-05 deposited with the CCDC.	2024-05-20 downloaded from the CCDC.
;
_cell_angle_alpha 90
_cell_angle_beta 92.000(2)
_cell_angle_gamma 90
_cell_formula_units_Z 32
_cell_length_a 12.2400(3)
_cell_length_b 9.6340(3)
_cell_length_c 24.0129(5)
_cell_measurement_reflns_used 16821
_cell_measurement_temperature 297.82(10)
_cell_measurement_theta_max 26.8140
_cell_measurement_theta_min 2.1240
_cell_volume 2829.88(13)
_computing_cell_refinement 'CrysAlisPro 1.171.40.35a (Rigaku OD, 2018)'
_computing_data_collection 'CrysAlisPro 1.171.40.35a (Rigaku OD, 2018)'
_computing_data_reduction 'CrysAlisPro 1.171.40.35a (Rigaku OD, 2018)'
_computing_molecular_graphics 'Olex2 (Dolomanov et al., 2009)'
_computing_publication_material 'Olex2 (Dolomanov et al., 2009)'
_computing_structure_refinement 'ShelXL (Sheldrick, 2015)'
_computing_structure_solution 'ShelXT (Sheldrick, 2015)'
_diffrn_ambient_environment air
_diffrn_ambient_temperature 297.82(10)
_diffrn_detector 'CCD plate'
_diffrn_detector_area_resol_mean 10.0000
_diffrn_detector_type HyPix3000
_diffrn_measured_fraction_theta_full 1.000
_diffrn_measured_fraction_theta_max 0.958
_diffrn_measurement_details
;
List of Runs (angles in degrees, time in seconds):

  # Type    Start    End  Width  t~exp~   \w     \q     \k     \f   Frames
#--------------------------------------------------------------------------
  1  \w    -24.00  33.00   0.50   10.39    --  -14.97  15.00  55.00  114
  2  \w     -5.00  20.00   0.50   10.39    --   16.22  15.00  55.00   50
  3  \w    -10.00  89.00   0.50   10.39    --   16.22  30.00  60.00  198
  4  \w      6.00  86.00   0.50   10.39    --   16.22  61.00  60.00  160
  5  \w    -36.00  14.00   0.50   10.39    --  -14.97 -94.00 -30.00  100
  6  \w     -7.00  42.00   0.50   10.39    --   16.22 -15.00-115.00   98
  7  \w    -33.00  -8.00   0.50   10.39    --   16.22 -94.00-120.00   50
  8  \w     29.00  71.00   0.50   10.39    --   16.22-125.00-120.00   84
  9  \w    -61.00 -11.00   0.50   10.39    --   16.22 -15.00-115.00  100
 10  \w    -68.00 -29.00   0.50   10.39    --  -14.97 -15.00-115.00   78
 11  \w    -72.00   3.00   0.50   10.39    --  -14.97 -45.00-120.00  150
 12  \w    -61.00 -22.00   0.50   10.39    --  -14.97 125.00-180.00   78
 13  \w    -56.00 -27.00   0.50   10.39    --  -14.97 125.00   0.00   58
 14  \w    -41.00 -12.00   0.50   10.39    --  -14.97 125.00 120.00   58
 15  \w    -36.00  40.00   0.50   10.39    --   16.22 -94.00 150.00  152
 16  \w     14.00  39.00   0.50   10.39    --   16.22-125.00 150.00   50
;
_diffrn_measurement_device 'four-circle diffractometer'
_diffrn_measurement_device_type 'XtaLAB Synergy, Single source at offset/far, HyPix3000'
_diffrn_measurement_method '\w scans'
_diffrn_orient_matrix_type 'CrysAlisPro convention (1999,Acta A55,543-557)'
_diffrn_orient_matrix_UB_11 0.0206485000
_diffrn_orient_matrix_UB_12 -0.0122782000
_diffrn_orient_matrix_UB_13 0.0275280000
_diffrn_orient_matrix_UB_21 0.0541458000
_diffrn_orient_matrix_UB_22 0.0072283000
_diffrn_orient_matrix_UB_23 -0.0091875000
_diffrn_orient_matrix_UB_31 -0.0018978000
_diffrn_orient_matrix_UB_32 0.0722360000
_diffrn_orient_matrix_UB_33 0.0056072000
_diffrn_radiation_monochromator mirror
_diffrn_radiation_probe x-ray
_diffrn_radiation_type MoK\a
_diffrn_radiation_wavelength 0.71073
_diffrn_reflns_av_R_equivalents 0.0243
_diffrn_reflns_av_unetI/netI 0.0204
_diffrn_reflns_Laue_measured_fraction_full 1.000
_diffrn_reflns_Laue_measured_fraction_max 0.958
_diffrn_reflns_limit_h_max 15
_diffrn_reflns_limit_h_min -15
_diffrn_reflns_limit_k_max 12
_diffrn_reflns_limit_k_min -11
_diffrn_reflns_limit_l_max 29
_diffrn_reflns_limit_l_min -30
_diffrn_reflns_number 28730
_diffrn_reflns_point_group_measured_fraction_full 1.000
_diffrn_reflns_point_group_measured_fraction_max 0.958
_diffrn_reflns_theta_full 25.242
_diffrn_reflns_theta_max 27.005
_diffrn_reflns_theta_min 1.895
_diffrn_source 'micro-focus sealed X-ray tube'
_diffrn_source_type 'PhotonJet (Mo) X-ray Source'
_exptl_absorpt_coefficient_mu 9.415
_exptl_absorpt_correction_T_max 1.00000
_exptl_absorpt_correction_T_min 0.60470
_exptl_absorpt_correction_type multi-scan
_exptl_absorpt_process_details
;
CrysAlisPro 1.171.40.35a (Rigaku Oxford Diffraction, 2018)
Empirical absorption correction using spherical harmonics,
 implemented in SCALE3 ABSPACK scaling algorithm.
;
_exptl_crystal_density_diffrn 3.793
_exptl_crystal_F_000 2912
_refine_diff_density_max 0.763
_refine_diff_density_min -1.262
_refine_diff_density_rms 0.098
_refine_ls_extinction_method none
_refine_ls_goodness_of_fit_ref 1.213
_refine_ls_hydrogen_treatment constr
_refine_ls_matrix_type full
_refine_ls_number_parameters 336
_refine_ls_number_reflns 5920
_refine_ls_number_restraints 0
_refine_ls_restrained_S_all 1.213
_refine_ls_R_factor_all 0.0582
_refine_ls_R_factor_gt 0.0434
_refine_ls_shift/su_max 0.004
_refine_ls_shift/su_mean 0.000
_refine_ls_structure_factor_coef Fsqd
_refine_ls_weighting_details 'w=1/[\s^2^(Fo^2^)+(0.1000P)^2^] where P=(Fo^2^+2Fc^2^)/3'
_refine_ls_weighting_scheme calc
_refine_ls_wR_factor_gt 0.1573
_refine_ls_wR_factor_ref 0.1689
_reflns_Friedel_coverage 0.000
_reflns_number_gt 4539
_reflns_number_total 5920
_reflns_threshold_expression 'I > 2\s(I)'
_cod_data_source_file d4ob00551a2.cif
_cod_data_source_block aks52
_cod_depositor_comments 'Adding full bibliography for 7159953.cif.'
_cod_database_code 7159953
_shelx_shelxl_version_number 2016/4
_chemical_oxdiff_formula 'C H N O S I'
_shelx_space_group_comment
;
The symmetry employed for this shelxl refinement is uniquely defined
by the following loop, which should always be used as a source of
symmetry information in preference to the above space-group names.
They are only intended as comments.
;
_reflns_odcompleteness_completeness 99.68
_reflns_odcompleteness_iscentric 1
_reflns_odcompleteness_theta 26.32
_olex2_refinement_description
;
1. Fixed Uiso
 At 1.2 times of:
  All C(H) groups, All C(H,H) groups
 At 1.5 times of:
  All C(H,H,H) groups
2.a Ternary CH refined with riding coordinates:
 C00F(H00F)
2.b Secondary CH2 refined with riding coordinates:
 C00R(H00A,H00B)
2.c Aromatic/amide H refined with riding coordinates:
 C00C(H00C), C00G(H00G), C00I(H00I), C00J(H00J), C00L(H00L), C00N(H00N),
 C00S(H00S), C00T(H00T), C00U(H00U), C00V(H00V), C00W(H00W), C00X(H00X),
 C00Y(H00Y), C010(H010)
2.d Idealised Me refined as rotating group:
 C00Z(H00D,H00E,H00H), C011(H01A,H01B,H01C)
;
_olex2_submission_special_instructions 'No special instructions were received'
_oxdiff_exptl_absorpt_empirical_details
;
Empirical correction (ABSPACK) includes:
- Absorption correction using spherical harmonics
- Frame scaling
;
_oxdiff_exptl_absorpt_empirical_full_max 1.746
_oxdiff_exptl_absorpt_empirical_full_min 0.667

loop_
_space_group_symop_operation_xyz
'x, y, z'
'-x+1/2, y+1/2, -z+1/2'
'-x, -y, -z'
'x-1/2, -y-1/2, z-1/2'

loop_
_atom_site_label
_atom_site_type_symbol
_atom_site_fract_x
_atom_site_fract_y
_atom_site_fract_z
_atom_site_U_iso_or_equiv
_atom_site_adp_type
_atom_site_occupancy
_atom_site_site_symmetry_order
_atom_site_calc_flag
_atom_site_refinement_flags_posn
_atom_site_refinement_flags_adp
_atom_site_refinement_flags_occupancy
_atom_site_disorder_assembly
_atom_site_disorder_group
I001 I 0.78985(3) 0.59870(5) 0.20516(2) 0.0895(2) Uani 1 1 d . . . . .
I002 I 0.10183(3) 0.59032(5) 0.40001(2) 0.1067(2) Uani 1 1 d . . . . .
S003 S 0.69464(7) 0.50728(9) 0.43976(3) 0.0443(2) Uani 1 1 d . . . . .
O004 O 0.51532(19) 0.5181(3) 0.30499(9) 0.0452(6) Uani 1 1 d . . . . .
O005 O 0.48984(19) 0.6508(3) 0.38306(9) 0.0442(5) Uani 1 1 d . . . . .
O006 O 0.7987(2) 0.4429(3) 0.43509(13) 0.0604(7) Uani 1 1 d . . . . .
O007 O 0.6174(2) 0.4583(3) 0.47804(10) 0.0569(7) Uani 1 1 d . . . . .
O008 O 0.3355(3) 0.7572(3) 0.40538(13) 0.0681(8) Uani 1 1 d . . . . .
N009 N 0.6363(2) 0.4914(3) 0.37685(11) 0.0419(6) Uani 1 1 d . . . . .
C00A C 0.4268(3) 0.2791(4) 0.35647(13) 0.0420(7) Uani 1 1 d . . . . .
C00B C 0.5220(3) 0.5165(3) 0.36382(12) 0.0408(7) Uani 1 1 d . . . . .
C00C C 0.3631(3) 0.1402(4) 0.27812(17) 0.0567(10) Uani 1 1 d . . . . .
H00C H 0.324773 0.134685 0.244063 0.068 Uiso 1 1 calc R . . . .
C00D C 0.6171(3) 0.5425(4) 0.28342(14) 0.0454(8) Uani 1 1 d . . . . .
C00E C 0.4120(4) 0.0227(4) 0.30028(16) 0.0540(9) Uani 1 1 d . . . . .
C00F C 0.4389(3) 0.4142(3) 0.38677(14) 0.0401(7) Uani 1 1 d . . . . .
H00F H 0.463227 0.392343 0.425077 0.048 Uiso 1 1 calc R . . . .
C00G C 0.4668(3) 0.0338(4) 0.35151(16) 0.0521(9) Uani 1 1 d . . . . .
H00G H 0.498930 -0.044595 0.367627 0.063 Uiso 1 1 calc R . . . .
C00H C 0.7548(4) 0.9661(4) 0.46691(15) 0.0585(10) Uani 1 1 d . . . . .
C00I C 0.3700(3) 0.2665(4) 0.30569(15) 0.0511(9) Uani 1 1 d . . . . .
H00I H 0.335950 0.344055 0.289889 0.061 Uiso 1 1 calc R . . . .
C00J C 0.4744(3) 0.1603(4) 0.37927(14) 0.0450(8) Uani 1 1 d . . . . .
H00J H 0.511950 0.165317 0.413556 0.054 Uiso 1 1 calc R . . . .
C00K C 0.6288(3) 0.5715(4) 0.22994(15) 0.0515(9) Uani 1 1 d . . . . .
C00L C 0.8142(3) 0.7435(4) 0.43556(18) 0.0585(10) Uani 1 1 d . . . . .
H00L H 0.867502 0.687962 0.420194 0.070 Uiso 1 1 calc R . . . .
C00M C 0.3394(3) 0.5072(4) 0.39040(14) 0.0458(8) Uani 1 1 d . . . . .
C00N C 0.6594(4) 0.9046(4) 0.48305(17) 0.0565(10) Uani 1 1 d . . . . .
H00N H 0.606891 0.959226 0.499555 0.068 Uiso 1 1 calc R . . . .
C00O C 0.5414(3) 0.5789(4) 0.18619(15) 0.0531(10) Uani 1 1 d . . . . .
C00P C 0.3807(3) 0.6511(4) 0.39436(14) 0.0474(8) Uani 1 1 d . . . . .
C00Q C 0.7177(3) 0.6862(4) 0.45132(13) 0.0436(8) Uani 1 1 d . . . . .
C00R C 0.7012(3) 0.5314(5) 0.32921(15) 0.0535(9) Uani 1 1 d . . . . .
H00A H 0.755233 0.461183 0.321178 0.064 Uiso 1 1 calc R . . . .
H00B H 0.737877 0.619493 0.335804 0.064 Uiso 1 1 calc R . . . .
C00S C 0.6391(3) 0.7660(4) 0.47570(14) 0.0505(9) Uani 1 1 d . . . . .
H00S H 0.573937 0.726799 0.486850 0.061 Uiso 1 1 calc R . . . .
C00T C 0.8324(4) 0.8849(4) 0.4426(2) 0.0660(12) Uani 1 1 d . . . . .
H00T H 0.896918 0.924648 0.430854 0.079 Uiso 1 1 calc R . . . .
C00U C 0.2379(3) 0.4654(5) 0.39133(19) 0.0643(11) Uani 1 1 d . . . . .
H00U H 0.225566 0.370550 0.387744 0.077 Uiso 1 1 calc R . . . .
C00V C 0.5417(4) 0.6818(5) 0.14575(17) 0.0664(11) Uani 1 1 d . . . . .
H00V H 0.597796 0.746851 0.145881 0.080 Uiso 1 1 calc R . . . .
C00W C 0.4578(4) 0.4815(6) 0.18405(18) 0.0727(13) Uani 1 1 d . . . . .
H00W H 0.457542 0.409659 0.209904 0.087 Uiso 1 1 calc R . . . .
C00X C 0.4584(5) 0.6877(6) 0.10510(19) 0.0845(16) Uani 1 1 d . . . . .
H00X H 0.458810 0.757036 0.078158 0.101 Uiso 1 1 calc R . . . .
C00Y C 0.3769(6) 0.5934(7) 0.1045(2) 0.093(2) Uani 1 1 d . . . . .
H00Y H 0.321379 0.598145 0.077092 0.111 Uiso 1 1 calc R . . . .
C00Z C 0.4070(5) -0.1139(5) 0.2695(2) 0.0781(15) Uani 1 1 d . . . . .
H00D H 0.337891 -0.157691 0.275263 0.117 Uiso 1 1 calc GR . . . .
H00E H 0.464991 -0.173117 0.283148 0.117 Uiso 1 1 calc GR . . . .
H00H H 0.414916 -0.097595 0.230360 0.117 Uiso 1 1 calc GR . . . .
C010 C 0.3754(5) 0.4909(7) 0.1439(2) 0.0934(18) Uani 1 1 d . . . . .
H010 H 0.318278 0.427181 0.143468 0.112 Uiso 1 1 calc R . . . .
C011 C 0.7749(6) 1.1198(5) 0.4748(2) 0.0875(17) Uani 1 1 d . . . . .
H01A H 0.770829 1.165462 0.439266 0.131 Uiso 1 1 calc GR . . . .
H01B H 0.846209 1.133890 0.491862 0.131 Uiso 1 1 calc GR . . . .
H01C H 0.720605 1.157779 0.498355 0.131 Uiso 1 1 calc GR . . . .

loop_
_atom_site_aniso_label
_atom_site_aniso_U_11
_atom_site_aniso_U_22
_atom_site_aniso_U_33
_atom_site_aniso_U_23
_atom_site_aniso_U_13
_atom_site_aniso_U_12
I001 0.0498(2) 0.1526(5) 0.0674(2) 0.01456(17) 0.02084(16) -0.01316(18)
I002 0.0422(2) 0.1070(4) 0.1718(5) -0.0391(3) 0.0179(2) 0.01347(17)
S003 0.0416(5) 0.0419(5) 0.0491(5) 0.0049(3) -0.0023(3) 0.0029(4)
O004 0.0379(13) 0.0612(16) 0.0369(11) 0.0047(10) 0.0053(9) -0.0050(11)
O005 0.0394(13) 0.0413(13) 0.0523(13) -0.0004(10) 0.0056(10) 0.0013(11)
O006 0.0444(16) 0.0519(16) 0.0840(19) 0.0022(14) -0.0088(14) 0.0136(13)
O007 0.0616(18) 0.0598(16) 0.0491(14) 0.0134(12) -0.0023(12) -0.0072(14)
O008 0.0619(19) 0.0537(17) 0.090(2) -0.0057(14) 0.0206(15) 0.0131(14)
N009 0.0359(15) 0.0463(17) 0.0436(14) -0.0012(12) 0.0040(11) 0.0005(12)
C00A 0.0345(17) 0.045(2) 0.0470(17) 0.0026(14) 0.0083(13) -0.0029(14)
C00B 0.0398(18) 0.0442(19) 0.0388(15) 0.0013(13) 0.0077(12) 0.0036(15)
C00C 0.056(2) 0.056(2) 0.057(2) -0.0060(18) -0.0088(18) -0.0019(19)
C00D 0.0374(18) 0.051(2) 0.0484(18) -0.0003(15) 0.0085(14) -0.0012(16)
C00E 0.053(2) 0.045(2) 0.064(2) -0.0016(17) 0.0046(17) -0.0026(18)
C00F 0.0330(17) 0.047(2) 0.0404(16) 0.0012(13) 0.0067(13) -0.0008(14)
C00G 0.054(2) 0.045(2) 0.058(2) 0.0036(16) 0.0065(17) 0.0041(17)
C00H 0.078(3) 0.051(2) 0.047(2) -0.0056(16) 0.0094(18) -0.003(2)
C00I 0.049(2) 0.047(2) 0.057(2) 0.0027(16) -0.0018(16) 0.0034(17)
C00J 0.0421(19) 0.047(2) 0.0464(17) 0.0048(15) 0.0056(14) 0.0006(16)
C00K 0.042(2) 0.067(3) 0.0468(19) 0.0002(16) 0.0153(15) -0.0048(17)
C00L 0.049(2) 0.052(2) 0.075(3) -0.0123(18) 0.0146(18) -0.0015(18)
C00M 0.041(2) 0.047(2) 0.0495(18) -0.0031(15) 0.0076(14) 0.0011(16)
C00N 0.063(3) 0.057(3) 0.050(2) -0.0025(16) 0.0092(18) 0.0129(19)
C00O 0.053(2) 0.064(3) 0.0433(18) -0.0065(16) 0.0132(16) 0.0034(18)
C00P 0.045(2) 0.052(2) 0.0458(17) -0.0010(16) 0.0072(14) 0.0068(18)
C00Q 0.0418(18) 0.046(2) 0.0431(16) 0.0011(14) 0.0003(13) -0.0033(15)
C00R 0.037(2) 0.069(3) 0.055(2) 0.0019(18) 0.0105(15) 0.0004(18)
C00S 0.049(2) 0.057(2) 0.0459(18) 0.0010(16) 0.0072(15) 0.0015(17)
C00T 0.062(3) 0.059(3) 0.078(3) -0.011(2) 0.020(2) -0.012(2)
C00U 0.045(2) 0.067(3) 0.082(3) -0.014(2) 0.021(2) 0.001(2)
C00V 0.076(3) 0.068(3) 0.056(2) -0.002(2) 0.0103(19) 0.011(2)
C00W 0.068(3) 0.095(4) 0.055(2) -0.006(2) 0.003(2) -0.018(3)
C00X 0.101(4) 0.095(4) 0.058(3) -0.002(2) 0.001(2) 0.040(4)
C00Y 0.079(4) 0.133(6) 0.065(3) -0.024(3) -0.017(3) 0.028(4)
C00Z 0.097(4) 0.054(3) 0.083(3) -0.017(2) -0.007(3) 0.000(2)
C010 0.069(3) 0.128(5) 0.083(4) -0.032(4) -0.003(3) -0.011(3)
C011 0.130(5) 0.053(3) 0.081(3) -0.012(2) 0.033(3) -0.014(3)

loop_
_atom_type_symbol
_atom_type_description
_atom_type_scat_dispersion_real
_atom_type_scat_dispersion_imag
_atom_type_scat_source
C C 0.0033 0.0016 'International Tables Vol C Tables 4.2.6.8 and 6.1.1.4'
H H 0.0000 0.0000 'International Tables Vol C Tables 4.2.6.8 and 6.1.1.4'
N N 0.0061 0.0033 'International Tables Vol C Tables 4.2.6.8 and 6.1.1.4'
O O 0.0106 0.0060 'International Tables Vol C Tables 4.2.6.8 and 6.1.1.4'
S S 0.1246 0.1234 'International Tables Vol C Tables 4.2.6.8 and 6.1.1.4'
I I -0.4742 1.8119 'International Tables Vol C Tables 4.2.6.8 and 6.1.1.4'

loop_
_geom_angle_atom_site_label_1
_geom_angle_atom_site_label_2
_geom_angle_atom_site_label_3
_geom_angle
_geom_angle_site_symmetry_1
_geom_angle_site_symmetry_3
_geom_angle_publ_flag
O006 S003 N009 104.24(16) . . ?
O006 S003 C00Q 107.39(17) . . ?
O007 S003 O006 121.51(18) . . ?
O007 S003 N009 106.50(15) . . ?
O007 S003 C00Q 109.17(17) . . ?
N009 S003 C00Q 107.17(15) . . ?
C00D O004 C00B 110.7(2) . . ?
C00P O005 C00B 110.2(3) . . ?
C00B N009 S003 124.5(2) . . ?
C00B N009 C00R 109.5(3) . . ?
C00R N009 S003 117.3(2) . . ?
C00I C00A C00F 122.8(3) . . ?
C00I C00A C00J 117.7(3) . . ?
C00J C00A C00F 119.5(3) . . ?
O004 C00B O005 107.8(2) . . ?
O004 C00B N009 103.9(2) . . ?
O004 C00B C00F 110.5(3) . . ?
O005 C00B N009 110.9(3) . . ?
O005 C00B C00F 105.7(3) . . ?
N009 C00B C00F 117.7(3) . . ?
C00E C00C H00C 119.4 . . ?
C00E C00C C00I 121.2(4) . . ?
C00I C00C H00C 119.4 . . ?
O004 C00D C00R 108.7(3) . . ?
C00K C00D O004 121.7(3) . . ?
C00K C00D C00R 129.6(3) . . ?
C00C C00E C00G 118.0(4) . . ?
C00C C00E C00Z 121.1(4) . . ?
C00G C00E C00Z 120.9(4) . . ?
C00A C00F C00B 116.1(3) . . ?
C00A C00F H00F 106.9 . . ?
C00A C00F C00M 118.4(3) . . ?
C00B C00F H00F 106.9 . . ?
C00M C00F C00B 100.7(3) . . ?
C00M C00F H00F 106.9 . . ?
C00E C00G H00G 119.5 . . ?
C00E C00G C00J 121.1(4) . . ?
C00J C00G H00G 119.5 . . ?
C00N C00H C011 121.5(4) . . ?
C00T C00H C00N 118.6(4) . . ?
C00T C00H C011 119.9(5) . . ?
C00A C00I H00I 119.4 . . ?
C00C C00I C00A 121.1(3) . . ?
C00C C00I H00I 119.4 . . ?
C00A C00J C00G 120.9(3) . . ?
C00A C00J H00J 119.6 . . ?
C00G C00J H00J 119.6 . . ?
C00D C00K I001 115.8(3) . . ?
C00D C00K C00O 126.9(3) . . ?
C00O C00K I001 117.2(2) . . ?
C00Q C00L H00L 120.1 . . ?
C00Q C00L C00T 119.9(4) . . ?
C00T C00L H00L 120.1 . . ?
C00P C00M C00F 106.6(3) . . ?
C00U C00M C00F 125.8(4) . . ?
C00U C00M C00P 127.6(4) . . ?
C00H C00N H00N 118.8 . . ?
C00S C00N C00H 122.4(4) . . ?
C00S C00N H00N 118.8 . . ?
C00V C00O C00K 120.9(4) . . ?
C00V C00O C00W 118.5(4) . . ?
C00W C00O C00K 120.6(4) . . ?
O005 C00P C00M 108.6(3) . . ?
O008 C00P O005 120.4(4) . . ?
O008 C00P C00M 131.0(4) . . ?
C00L C00Q S003 119.0(3) . . ?
C00L C00Q C00S 120.9(4) . . ?
C00S C00Q S003 120.1(3) . . ?
N009 C00R C00D 102.5(3) . . ?
N009 C00R H00A 111.3 . . ?
N009 C00R H00B 111.3 . . ?
C00D C00R H00A 111.3 . . ?
C00D C00R H00B 111.3 . . ?
H00A C00R H00B 109.2 . . ?
C00N C00S C00Q 118.2(4) . . ?
C00N C00S H00S 120.9 . . ?
C00Q C00S H00S 120.9 . . ?
C00H C00T C00L 119.9(4) . . ?
C00H C00T H00T 120.0 . . ?
C00L C00T H00T 120.0 . . ?
I002 C00U H00U 116.9 . . ?
C00M C00U I002 126.2(3) . . ?
C00M C00U H00U 116.9 . . ?
C00O C00V H00V 119.9 . . ?
C00O C00V C00X 120.2(5) . . ?
C00X C00V H00V 119.9 . . ?
C00O C00W H00W 119.9 . . ?
C010 C00W C00O 120.3(5) . . ?
C010 C00W H00W 119.9 . . ?
C00V C00X H00X 119.8 . . ?
C00Y C00X C00V 120.3(5) . . ?
C00Y C00X H00X 119.8 . . ?
C00X C00Y H00Y 119.8 . . ?
C00X C00Y C010 120.4(5) . . ?
C010 C00Y H00Y 119.8 . . ?
C00E C00Z H00D 109.5 . . ?
C00E C00Z H00E 109.5 . . ?
C00E C00Z H00H 109.5 . . ?
H00D C00Z H00E 109.5 . . ?
H00D C00Z H00H 109.5 . . ?
H00E C00Z H00H 109.5 . . ?
C00W C010 H010 119.8 . . ?
C00Y C010 C00W 120.4(6) . . ?
C00Y C010 H010 119.8 . . ?
C00H C011 H01A 109.5 . . ?
C00H C011 H01B 109.5 . . ?
C00H C011 H01C 109.5 . . ?
H01A C011 H01B 109.5 . . ?
H01A C011 H01C 109.5 . . ?
H01B C011 H01C 109.5 . . ?

loop_
_geom_bond_atom_site_label_1
_geom_bond_atom_site_label_2
_geom_bond_distance
_geom_bond_site_symmetry_2
_geom_bond_publ_flag
I001 C00K 2.095(4) . ?
I002 C00U 2.071(4) . ?
S003 O006 1.424(3) . ?
S003 O007 1.422(3) . ?
S003 N009 1.655(3) . ?
S003 C00Q 1.767(4) . ?
O004 C00B 1.412(4) . ?
O004 C00D 1.386(4) . ?
O005 C00B 1.434(4) . ?
O005 C00P 1.372(4) . ?
O008 C00P 1.196(4) . ?
N009 C00B 1.444(4) . ?
N009 C00R 1.467(4) . ?
C00A C00F 1.496(5) . ?
C00A C00I 1.388(5) . ?
C00A C00J 1.389(5) . ?
C00B C00F 1.533(5) . ?
C00C H00C 0.9300 . ?
C00C C00E 1.379(6) . ?
C00C C00I 1.386(5) . ?
C00D C00K 1.327(5) . ?
C00D C00R 1.484(5) . ?
C00E C00G 1.384(5) . ?
C00E C00Z 1.510(6) . ?
C00F H00F 0.9800 . ?
C00F C00M 1.516(5) . ?
C00G H00G 0.9300 . ?
C00G C00J 1.390(5) . ?
C00H C00N 1.377(7) . ?
C00H C00T 1.376(6) . ?
C00H C011 1.512(6) . ?
C00I H00I 0.9300 . ?
C00J H00J 0.9300 . ?
C00K C00O 1.475(5) . ?
C00L H00L 0.9300 . ?
C00L C00Q 1.369(5) . ?
C00L C00T 1.390(6) . ?
C00M C00P 1.477(5) . ?
C00M C00U 1.307(5) . ?
C00N H00N 0.9300 . ?
C00N C00S 1.368(5) . ?
C00O C00V 1.387(6) . ?
C00O C00W 1.388(6) . ?
C00Q C00S 1.379(5) . ?
C00R H00A 0.9700 . ?
C00R H00B 0.9700 . ?
C00S H00S 0.9300 . ?
C00T H00T 0.9300 . ?
C00U H00U 0.9300 . ?
C00V H00V 0.9300 . ?
C00V C00X 1.387(7) . ?
C00W H00W 0.9300 . ?
C00W C010 1.374(7) . ?
C00X H00X 0.9300 . ?
C00X C00Y 1.349(9) . ?
C00Y H00Y 0.9300 . ?
C00Y C010 1.369(9) . ?
C00Z H00D 0.9600 . ?
C00Z H00E 0.9600 . ?
C00Z H00H 0.9600 . ?
C010 H010 0.9300 . ?
C011 H01A 0.9600 . ?
C011 H01B 0.9600 . ?
C011 H01C 0.9600 . ?
